data_2236716
loop_
_publ_author_name
'Kunnath, Roji J.'
'Prathapachandra Kurup, M.R.'
'Ng, Seik Weng'

_publ_section_title
;
 <i>catena</i>-Poly[[[{1-[(<i>E</i>)-phenyl(pyridin-2-yl-\k<i>N</i>)methylidene]semicarbazidato-\k^2^<i>N</i>^1^,<i>O</i>}copper(II)]-\m-dicyanamido-\k^2^<i>N</i>^1^:<i>N</i>^5^]
 monohydrate]
;
_journal_coeditor_code XU5601
_journal_issue 9
_journal_name_full 'Acta Crystallographica Section E'
_journal_page_first m1176
_journal_paper_doi 10.1107/S1600536812035283
_journal_volume 68
_journal_year 2012
_chemical_formula_iupac '[Cu (C13 H11 N4 O) (C2 N3)], H2 O'
_chemical_formula_moiety 'C15 H11 Cu N7 O1, H2 O'
_chemical_formula_sum 'C15 H13 Cu N7 O2'
_chemical_formula_weight 386.86
_chemical_name_systematic
;
<i>catena</i>-Poly[[[{1-[(<i>E</i>)-phenyl(pyridin-2-yl-
\k<i>N</i>)methylidene]semicarbazidato-\k^2^<i>N</i>^1^,<i>O</i>}copper(II)]-
\m-dicyanamido-\k^2^<i>N</i>^1^:<i>N</i>^5^] monohydrate]
;
_space_group_IT_number 61
_symmetry_cell_setting orthorhombic
_symmetry_space_group_name_Hall '-P 2ac 2ab'
_symmetry_space_group_name_H-M 'P b c a'
_atom_sites_solution_hydrogens geom
_atom_sites_solution_primary direct
_atom_sites_solution_secondary difmap
_audit_creation_method SHELXL-97
_cell_angle_alpha 90.00
_cell_angle_beta 90.00
_cell_angle_gamma 90.00
_cell_formula_units_Z 16
_cell_length_a 12.3996(2)
_cell_length_b 21.0115(4)
_cell_length_c 26.7059(5)
_cell_measurement_reflns_used 9967
_cell_measurement_temperature 293(2)
_cell_measurement_theta_max 26.5380
_cell_measurement_theta_min 2.6531
_cell_volume 6957.8(2)
_computing_cell_refinement 'SAINT (Bruker, 2010)'
_computing_data_collection 'APEX2 (Bruker, 2010)'
_computing_data_reduction 'SAINT (Bruker, 2010)'
_computing_molecular_graphics 'X-SEED (Barbour, 2001)'
_computing_publication_material 'publCIF (Westrip, 2010)'
_computing_structure_refinement 'SHELXL97 (Sheldrick, 2008)'
_computing_structure_solution 'SHELXS97 (Sheldrick, 2008)'
_diffrn_ambient_temperature 293(2)
_diffrn_measured_fraction_theta_full 0.998
_diffrn_measured_fraction_theta_max 0.998
_diffrn_measurement_device_type 'Bruker Kappa APEXII'
_diffrn_measurement_method '\w scans'
_diffrn_radiation_monochromator graphite
_diffrn_radiation_source 'fine-focus sealed tube'
_diffrn_radiation_type MoK\a
_diffrn_radiation_wavelength 0.71073
_diffrn_reflns_av_R_equivalents 0.0538
_diffrn_reflns_av_sigmaI/netI 0.0298
_diffrn_reflns_limit_h_max 14
_diffrn_reflns_limit_h_min -16
_diffrn_reflns_limit_k_max 27
_diffrn_reflns_limit_k_min -27
_diffrn_reflns_limit_l_max 34
_diffrn_reflns_limit_l_min -34
_diffrn_reflns_number 110924
_diffrn_reflns_theta_full 27.50
_diffrn_reflns_theta_max 27.50
_diffrn_reflns_theta_min 1.94
_diffrn_standards_decay_% 0
_diffrn_standards_interval_count 0
_diffrn_standards_interval_time 0
_diffrn_standards_number 0
_exptl_absorpt_coefficient_mu 1.279
_exptl_absorpt_correction_T_max 0.7840
_exptl_absorpt_correction_T_min 0.6286
_exptl_absorpt_correction_type multi-scan
_exptl_absorpt_process_details '(SADABS; Sheldrick, 1996)'
_exptl_crystal_colour green
_exptl_crystal_density_diffrn 1.477
_exptl_crystal_density_method 'not measured'
_exptl_crystal_description prim
_exptl_crystal_F_000 3152
_exptl_crystal_size_max 0.40
_exptl_crystal_size_mid 0.30
_exptl_crystal_size_min 0.20
_refine_diff_density_max 0.798
_refine_diff_density_min -0.456
_refine_ls_extinction_method none
_refine_ls_goodness_of_fit_ref 1.121
_refine_ls_hydrogen_treatment constr
_refine_ls_matrix_type full
_refine_ls_number_parameters 457
_refine_ls_number_reflns 7982
_refine_ls_number_restraints 12
_refine_ls_restrained_S_all 1.132
_refine_ls_R_factor_all 0.0933
_refine_ls_R_factor_gt 0.0497
_refine_ls_shift/su_max 0.001
_refine_ls_shift/su_mean 0.001
_refine_ls_structure_factor_coef Fsqd
_refine_ls_weighting_details 'calc w=1/[\s^2^(Fo^2^)+(0.0668P)^2^+9.8211P] where P=(Fo^2^+2Fc^2^)/3'
_refine_ls_weighting_scheme calc
_refine_ls_wR_factor_gt 0.1263
_refine_ls_wR_factor_ref 0.1664
_reflns_number_gt 5027
_reflns_number_total 7982
_reflns_threshold_expression I>2\s(I)
_cod_data_source_file xu5601.cif
_cod_data_source_block I
_cod_database_code 2236716
_cod_database_fobs_code 2236716

loop_
_symmetry_equiv_pos_as_xyz
'x, y, z'
'-x+1/2, -y, z+1/2'
'-x, y+1/2, -z+1/2'
'x+1/2, -y+1/2, -z'
'-x, -y, -z'
'x-1/2, y, -z-1/2'
'x, -y-1/2, z-1/2'
'-x-1/2, y-1/2, z'

loop_
_atom_site_type_symbol
_atom_site_label
_atom_site_fract_x
_atom_site_fract_y
_atom_site_fract_z
_atom_site_U_iso_or_equiv
_atom_site_adp_type
_atom_site_calc_flag
_atom_site_refinement_flags
_atom_site_occupancy
_atom_site_symmetry_multiplicity
_atom_site_disorder_assembly
_atom_site_disorder_group
Cu Cu1 0.74889(4) 0.32160(2) 0.591725(16) 0.03950(15) Uani d . 1 1 . .
Cu Cu2 0.51236(4) 0.06952(2) 0.406562(15) 0.03717(15) Uani d . 1 1 . .
O O1 0.6417(2) 0.38125(13) 0.61888(10) 0.0541(8) Uani d . 1 1 . .
O O2 0.6166(2) 0.13248(12) 0.38040(10) 0.0489(7) Uani d . 1 1 . .
O O1W 0.4729(16) 0.4332(10) 0.5571(8) 0.269(7) Uani d PU 0.50 1 A 1
H H1W1 0.5266 0.4228 0.5745 0.404 Uiso d R 1 1 A 1
H H1W2 0.4808 0.4710 0.5475 0.404 Uiso d R 1 1 A 1
O O2W 0.8427(16) 0.1463(9) 0.4332(7) 0.234(6) Uani d PU 0.50 1 B 1
H H2W1 0.7879 0.1336 0.4177 0.280 Uiso d R 1 1 B 1
H H2W2 0.8367 0.1858 0.4373 0.280 Uiso d R 1 1 B 1
O O1W' 0.4691(17) 0.5292(11) 0.5296(8) 0.269(7) Uani d P 0.50 1 C 2
O O2W' 0.7929(19) 0.1888(10) 0.4402(8) 0.234(6) Uani d P 0.50 1 D 2
N N1 0.8834(3) 0.26882(16) 0.58984(12) 0.0469(8) Uani d . 1 1 . .
N N2 0.7736(3) 0.31179(14) 0.66329(11) 0.0362(7) Uani d . 1 1 . .
N N3 0.7020(3) 0.33965(15) 0.69487(11) 0.0419(7) Uani d . 1 1 . .
N N4 0.5629(3) 0.41008(19) 0.69133(14) 0.0644(11) Uani d . 1 1 . .
H H41 0.5184 0.4351 0.6749 0.077 Uiso calc R 1 1 . .
H H42 0.5586 0.4073 0.7241 0.077 Uiso calc R 1 1 . .
N N5 0.3807(3) 0.01320(15) 0.40768(10) 0.0396(7) Uani d . 1 1 . .
N N6 0.4882(2) 0.06112(14) 0.33509(11) 0.0358(7) Uani d . 1 1 . .
N N7 0.5555(3) 0.09307(15) 0.30382(11) 0.0394(7) Uani d . 1 1 . .
N N8 0.6909(3) 0.16608(17) 0.30793(13) 0.0555(9) Uani d . 1 1 . .
H H81 0.7353 0.1909 0.3246 0.067 Uiso calc R 1 1 . .
H H82 0.6936 0.1649 0.2750 0.067 Uiso calc R 1 1 . .
N N9 0.6399(4) 0.2399(2) 0.58076(14) 0.0683(12) Uani d . 1 1 . .
N N10 0.5250(4) 0.1525(2) 0.55530(14) 0.0735(13) Uani d . 1 1 . .
N N11 0.5158(3) 0.09809(17) 0.47568(12) 0.0497(8) Uani d . 1 1 . .
N N12 0.7496(3) 0.35269(18) 0.52272(13) 0.0509(9) Uani d . 1 1 . .
N N13 0.7622(4) 0.3993(2) 0.43995(14) 0.0799(15) Uani d . 1 1 . .
N N14 0.8717(3) 0.48903(18) 0.41363(13) 0.0539(9) Uani d . 1 1 . .
C C1 0.9380(4) 0.2496(2) 0.54957(17) 0.0673(14) Uani d . 1 1 . .
H H1 0.9131 0.2611 0.5180 0.081 Uiso calc R 1 1 . .
C C2 1.0297(5) 0.2132(3) 0.5532(2) 0.0814(18) Uani d . 1 1 . .
H H2 1.0658 0.1998 0.5246 0.098 Uiso calc R 1 1 . .
C C3 1.0669(5) 0.1972(2) 0.6000(2) 0.0747(16) Uani d . 1 1 . .
H H3 1.1305 0.1741 0.6035 0.090 Uiso calc R 1 1 . .
C C4 1.0095(4) 0.2154(2) 0.64189(17) 0.0546(11) Uani d . 1 1 . .
H H4 1.0326 0.2039 0.6737 0.066 Uiso calc R 1 1 . .
C C5 0.9172(3) 0.25110(17) 0.63568(14) 0.0419(9) Uani d . 1 1 . .
C C6 0.8486(3) 0.27313(16) 0.67749(13) 0.0360(8) Uani d . 1 1 . .
C C7 0.8605(3) 0.24717(17) 0.72905(13) 0.0384(8) Uani d . 1 1 . .
C C8 0.7886(4) 0.2016(2) 0.74534(17) 0.0546(11) Uani d . 1 1 . .
H H8 0.7321 0.1890 0.7247 0.066 Uiso calc R 1 1 . .
C C9 0.8002(5) 0.1745(2) 0.7924(2) 0.0696(14) Uani d . 1 1 . .
H H9 0.7519 0.1436 0.8032 0.084 Uiso calc R 1 1 . .
C C10 0.8835(5) 0.1935(3) 0.82286(19) 0.0758(16) Uani d . 1 1 . .
H H10 0.8909 0.1758 0.8546 0.091 Uiso calc R 1 1 . .
C C11 0.9552(5) 0.2379(3) 0.80682(19) 0.0831(17) Uani d . 1 1 . .
H H11 1.0119 0.2504 0.8275 0.100 Uiso calc R 1 1 . .
C C12 0.9440(4) 0.2645(2) 0.76020(17) 0.0653(13) Uani d . 1 1 . .
H H12 0.9937 0.2947 0.7494 0.078 Uiso calc R 1 1 . .
C C13 0.6370(3) 0.37643(18) 0.66655(14) 0.0427(9) Uani d . 1 1 . .
C C14 0.3281(4) -0.0096(2) 0.44722(15) 0.0527(11) Uani d . 1 1 . .
H H14 0.3484 0.0040 0.4790 0.063 Uiso calc R 1 1 . .
C C15 0.2455(4) -0.0522(3) 0.44297(19) 0.0741(16) Uani d . 1 1 . .
H H15 0.2098 -0.0671 0.4713 0.089 Uiso calc R 1 1 . .
C C16 0.2161(5) -0.0725(3) 0.3959(2) 0.0832(18) Uani d . 1 1 . .
H H16 0.1602 -0.1016 0.3920 0.100 Uiso calc R 1 1 . .
C C17 0.2703(4) -0.0494(2) 0.35449(17) 0.0626(13) Uani d . 1 1 . .
H H17 0.2513 -0.0627 0.3225 0.075 Uiso calc R 1 1 . .
C C18 0.3520(3) -0.00673(18) 0.36126(13) 0.0403(8) Uani d . 1 1 . .
C C19 0.4168(3) 0.02092(17) 0.32052(13) 0.0368(8) Uani d . 1 1 . .
C C20 0.4045(3) -0.00038(17) 0.26745(13) 0.0369(8) Uani d . 1 1 . .
C C21 0.3209(4) 0.0214(2) 0.23788(15) 0.0562(11) Uani d . 1 1 . .
H H21 0.2697 0.0492 0.2508 0.067 Uiso calc R 1 1 . .
C C22 0.3144(4) 0.0011(3) 0.18867(17) 0.0664(13) Uani d . 1 1 . .
H H22 0.2580 0.0154 0.1687 0.080 Uiso calc R 1 1 . .
C C23 0.3888(4) -0.0392(2) 0.16898(16) 0.0644(14) Uani d . 1 1 . .
H H23 0.3844 -0.0514 0.1356 0.077 Uiso calc R 1 1 . .
C C24 0.4709(4) -0.0618(2) 0.19901(19) 0.0647(14) Uani d . 1 1 . .
H H24 0.5207 -0.0906 0.1862 0.078 Uiso calc R 1 1 . .
C C25 0.4789(4) -0.0417(2) 0.24776(17) 0.0521(10) Uani d . 1 1 . .
H H25 0.5354 -0.0562 0.2676 0.062 Uiso calc R 1 1 . .
C C26 0.6197(3) 0.13029(17) 0.33247(14) 0.0409(9) Uani d . 1 1 . .
C C27 0.5897(4) 0.1987(2) 0.56680(14) 0.0471(10) Uani d . 1 1 . .
C C28 0.5253(3) 0.12554(19) 0.51235(14) 0.0447(9) Uani d . 1 1 . .
C C29 0.7585(3) 0.3768(2) 0.48527(16) 0.0483(10) Uani d . 1 1 . .
C C30 0.8225(3) 0.4478(2) 0.42797(13) 0.0455(10) Uani d . 1 1 . .

loop_
_atom_site_aniso_label
_atom_site_aniso_U_11
_atom_site_aniso_U_22
_atom_site_aniso_U_33
_atom_site_aniso_U_12
_atom_site_aniso_U_13
_atom_site_aniso_U_23
Cu1 0.0501(3) 0.0411(3) 0.0272(2) -0.00041(19) 0.00001(19) -0.00053(18)
Cu2 0.0476(3) 0.0394(3) 0.0245(2) -0.0023(2) -0.00390(18) -0.00204(17)
O1 0.070(2) 0.0597(18) 0.0327(14) 0.0195(15) -0.0050(13) 0.0012(12)
O2 0.0662(19) 0.0471(16) 0.0334(14) -0.0157(14) -0.0080(13) -0.0001(11)
O1W 0.220(9) 0.323(11) 0.266(10) 0.038(8) -0.025(8) -0.002(8)
O2W 0.247(10) 0.253(11) 0.201(8) 0.037(8) -0.069(8) -0.052(8)
O1W' 0.220(9) 0.323(11) 0.266(10) 0.038(8) -0.025(8) -0.002(8)
O2W' 0.247(10) 0.253(11) 0.201(8) 0.037(8) -0.069(8) -0.052(8)
N1 0.059(2) 0.0457(18) 0.0354(17) 0.0038(16) 0.0107(15) 0.0022(14)
N2 0.0452(18) 0.0354(16) 0.0281(14) 0.0019(14) -0.0007(13) -0.0020(12)
N3 0.046(2) 0.0472(18) 0.0323(16) 0.0081(15) -0.0028(14) -0.0045(14)
N4 0.075(3) 0.078(3) 0.0401(19) 0.036(2) 0.0021(18) 0.0022(18)
N5 0.0458(19) 0.0448(17) 0.0282(15) -0.0011(14) 0.0010(13) 0.0004(13)
N6 0.0418(18) 0.0395(17) 0.0261(14) -0.0010(13) -0.0031(12) -0.0002(12)
N7 0.0487(19) 0.0429(17) 0.0266(14) -0.0060(15) -0.0046(13) 0.0028(13)
N8 0.070(3) 0.054(2) 0.0427(19) -0.0245(19) -0.0014(17) 0.0026(16)
N9 0.090(3) 0.063(2) 0.052(2) -0.027(2) 0.001(2) -0.0150(19)
N10 0.097(3) 0.082(3) 0.041(2) -0.045(3) 0.021(2) -0.029(2)
N11 0.062(2) 0.055(2) 0.0321(17) -0.0067(17) -0.0025(15) -0.0054(15)
N12 0.058(2) 0.056(2) 0.0389(19) -0.0099(17) 0.0001(16) 0.0063(16)
N13 0.100(3) 0.096(3) 0.043(2) -0.056(3) -0.028(2) 0.030(2)
N14 0.061(2) 0.058(2) 0.0425(19) -0.0145(19) -0.0045(17) 0.0155(16)
C1 0.089(4) 0.068(3) 0.044(2) 0.022(3) 0.027(2) 0.007(2)
C2 0.101(4) 0.084(4) 0.060(3) 0.041(3) 0.036(3) 0.007(3)
C3 0.079(4) 0.069(3) 0.076(4) 0.035(3) 0.031(3) 0.011(3)
C4 0.062(3) 0.051(2) 0.051(3) 0.012(2) 0.007(2) 0.009(2)
C5 0.050(2) 0.0348(19) 0.041(2) 0.0007(17) 0.0088(17) 0.0028(15)
C6 0.043(2) 0.0308(17) 0.0345(18) -0.0025(16) 0.0010(15) 0.0002(14)
C7 0.043(2) 0.0394(19) 0.0326(18) 0.0044(16) 0.0035(16) 0.0042(15)
C8 0.062(3) 0.047(2) 0.056(3) -0.007(2) 0.004(2) 0.005(2)
C9 0.079(4) 0.056(3) 0.074(3) -0.002(3) 0.023(3) 0.020(3)
C10 0.088(4) 0.089(4) 0.051(3) 0.012(3) 0.002(3) 0.034(3)
C11 0.081(4) 0.121(5) 0.048(3) -0.013(4) -0.019(3) 0.025(3)
C12 0.064(3) 0.085(3) 0.047(2) -0.025(3) -0.011(2) 0.016(2)
C13 0.051(2) 0.042(2) 0.035(2) 0.0092(18) -0.0012(17) -0.0034(16)
C14 0.059(3) 0.065(3) 0.033(2) -0.002(2) 0.0065(19) 0.0007(18)
C15 0.066(3) 0.106(4) 0.051(3) -0.023(3) 0.011(2) 0.014(3)
C16 0.071(4) 0.118(5) 0.061(3) -0.043(3) -0.003(3) 0.013(3)
C17 0.064(3) 0.082(3) 0.042(2) -0.032(3) -0.006(2) 0.003(2)
C18 0.042(2) 0.048(2) 0.0305(18) -0.0046(17) -0.0027(15) -0.0003(15)
C19 0.042(2) 0.0369(19) 0.0314(18) -0.0001(16) -0.0041(15) 0.0008(14)
C20 0.042(2) 0.0375(19) 0.0307(18) -0.0070(16) -0.0029(15) -0.0030(14)
C21 0.059(3) 0.071(3) 0.038(2) 0.011(2) -0.011(2) -0.008(2)
C22 0.076(3) 0.084(3) 0.039(2) -0.002(3) -0.023(2) -0.008(2)
C23 0.086(4) 0.074(3) 0.034(2) -0.028(3) 0.004(2) -0.019(2)
C24 0.071(3) 0.055(3) 0.069(3) -0.007(2) 0.020(3) -0.032(2)
C25 0.053(3) 0.054(3) 0.049(2) -0.001(2) -0.003(2) -0.007(2)
C26 0.050(2) 0.037(2) 0.0356(19) 0.0002(17) -0.0006(17) 0.0036(16)
C27 0.060(3) 0.053(2) 0.0280(18) -0.007(2) 0.0055(18) -0.0048(17)
C28 0.052(2) 0.049(2) 0.033(2) -0.0117(19) 0.0037(17) -0.0062(17)
C29 0.047(2) 0.054(2) 0.043(2) -0.0148(19) -0.0113(18) 0.0046(19)
C30 0.050(2) 0.062(3) 0.0252(18) -0.008(2) -0.0133(17) 0.0066(17)

loop_
_atom_type_symbol
_atom_type_description
_atom_type_scat_dispersion_real
_atom_type_scat_dispersion_imag
_atom_type_scat_source
C C 0.0033 0.0016 'International Tables Vol C Tables 4.2.6.8 and 6.1.1.4'
H H 0.0000 0.0000 'International Tables Vol C Tables 4.2.6.8 and 6.1.1.4'
N N 0.0061 0.0033 'International Tables Vol C Tables 4.2.6.8 and 6.1.1.4'
O O 0.0106 0.0060 'International Tables Vol C Tables 4.2.6.8 and 6.1.1.4'
Cu Cu 0.3201 1.2651 'International Tables Vol C Tables 4.2.6.8 and 6.1.1.4'

loop_
_geom_angle_atom_site_label_1
_geom_angle_atom_site_label_2
_geom_angle_atom_site_label_3
_geom_angle_site_symmetry_3
_geom_angle
N2 Cu1 N12 . 163.76(14)
N2 Cu1 O1 . 79.14(12)
N12 Cu1 O1 . 97.91(14)
N2 Cu1 N1 . 80.51(13)
N12 Cu1 N1 . 99.07(14)
O1 Cu1 N1 . 157.69(13)
N2 Cu1 N9 . 98.30(14)
N12 Cu1 N9 . 97.91(15)
O1 Cu1 N9 . 97.52(15)
N1 Cu1 N9 . 94.37(16)
N6 Cu2 N11 . 165.22(14)
N6 Cu2 O2 . 79.29(12)
N11 Cu2 O2 . 96.58(13)
N6 Cu2 N5 . 80.58(12)
N11 Cu2 N5 . 100.68(13)
O2 Cu2 N5 . 158.01(11)
N6 Cu2 N14 8_755 96.54(13)
N11 Cu2 N14 8_755 98.04(14)
O2 Cu2 N14 8_755 96.66(13)
N5 Cu2 N14 8_755 94.34(14)
C13 O1 Cu1 . 110.4(2)
C26 O2 Cu2 . 110.4(2)
H1W1 O1W H1W2 . 108.7
H2W1 O2W H2W2 . 107.9
C1 N1 C5 . 119.4(4)
C1 N1 Cu1 . 127.6(3)
C5 N1 Cu1 . 112.9(3)
C6 N2 N3 . 124.0(3)
C6 N2 Cu1 . 117.9(2)
N3 N2 Cu1 . 117.5(2)
C13 N3 N2 . 106.8(3)
C13 N4 H41 . 120.0
C13 N4 H42 . 120.0
H41 N4 H42 . 120.0
C14 N5 C18 . 119.1(4)
C14 N5 Cu2 . 128.3(3)
C18 N5 Cu2 . 112.3(2)
C19 N6 N7 . 124.2(3)
C19 N6 Cu2 . 117.7(2)
N7 N6 Cu2 . 117.7(2)
C26 N7 N6 . 107.4(3)
C26 N8 H81 . 120.0
C26 N8 H82 . 120.0
H81 N8 H82 . 120.0
C27 N9 Cu1 . 168.1(4)
C28 N10 C27 . 122.9(4)
C28 N11 Cu2 . 166.7(3)
C29 N12 Cu1 . 170.9(4)
C29 N13 C30 . 122.2(4)
C30 N14 Cu2 8_765 164.2(3)
N1 C1 C2 . 122.2(5)
N1 C1 H1 . 118.9
C2 C1 H1 . 118.9
C1 C2 C3 . 118.5(4)
C1 C2 H2 . 120.7
C3 C2 H2 . 120.7
C2 C3 C4 . 119.7(5)
C2 C3 H3 . 120.1
C4 C3 H3 . 120.1
C5 C4 C3 . 118.8(4)
C5 C4 H4 . 120.6
C3 C4 H4 . 120.6
N1 C5 C4 . 121.2(4)
N1 C5 C6 . 114.9(3)
C4 C5 C6 . 123.9(4)
N2 C6 C5 . 112.9(3)
N2 C6 C7 . 125.0(3)
C5 C6 C7 . 121.8(3)
C8 C7 C12 . 118.6(4)
C8 C7 C6 . 118.8(4)
C12 C7 C6 . 122.4(4)
C7 C8 C9 . 120.3(5)
C7 C8 H8 . 119.9
C9 C8 H8 . 119.9
C10 C9 C8 . 119.6(5)
C10 C9 H9 . 120.2
C8 C9 H9 . 120.2
C11 C10 C9 . 120.3(4)
C11 C10 H10 . 119.8
C9 C10 H10 . 119.8
C10 C11 C12 . 120.0(5)
C10 C11 H11 . 120.0
C12 C11 H11 . 120.0
C11 C12 C7 . 121.1(4)
C11 C12 H12 . 119.5
C7 C12 H12 . 119.5
O1 C13 N4 . 118.9(4)
O1 C13 N3 . 125.2(3)
N4 C13 N3 . 115.9(3)
N5 C14 C15 . 122.6(4)
N5 C14 H14 . 118.7
C15 C14 H14 . 118.7
C14 C15 C16 . 118.6(4)
C14 C15 H15 . 120.7
C16 C15 H15 . 120.7
C15 C16 C17 . 119.5(5)
C15 C16 H16 . 120.3
C17 C16 H16 . 120.3
C18 C17 C16 . 119.1(4)
C18 C17 H17 . 120.5
C16 C17 H17 . 120.5
N5 C18 C17 . 121.2(4)
N5 C18 C19 . 114.2(3)
C17 C18 C19 . 124.5(3)
N6 C19 C18 . 114.3(3)
N6 C19 C20 . 123.7(3)
C18 C19 C20 . 121.8(3)
C25 C20 C21 . 119.7(4)
C25 C20 C19 . 119.0(3)
C21 C20 C19 . 121.4(3)
C20 C21 C22 . 119.0(4)
C20 C21 H21 . 120.5
C22 C21 H21 . 120.5
C23 C22 C21 . 121.4(5)
C23 C22 H22 . 119.3
C21 C22 H22 . 119.3
C22 C23 C24 . 119.4(4)
C22 C23 H23 . 120.3
C24 C23 H23 . 120.3
C25 C24 C23 . 119.9(4)
C25 C24 H24 . 120.1
C23 C24 H24 . 120.1
C20 C25 C24 . 120.7(4)
C20 C25 H25 . 119.7
C24 C25 H25 . 119.7
O2 C26 N8 . 119.4(4)
O2 C26 N7 . 124.6(3)
N8 C26 N7 . 116.0(3)
N9 C27 N10 . 173.3(5)
N11 C28 N10 . 172.7(5)
N12 C29 N13 . 173.4(5)
N14 C30 N13 . 174.2(4)

loop_
_geom_bond_atom_site_label_1
_geom_bond_atom_site_label_2
_geom_bond_site_symmetry_2
_geom_bond_distance
Cu1 N2 . 1.946(3)
Cu1 N12 . 1.955(3)
Cu1 O1 . 1.966(3)
Cu1 N1 . 2.004(4)
Cu1 N9 . 2.205(4)
Cu2 N6 . 1.940(3)
Cu2 N11 . 1.941(3)
Cu2 O2 . 1.977(3)
Cu2 N5 . 2.016(3)
Cu2 N14 8_755 2.228(4)
O1 C13 . 1.278(4)
O2 C26 . 1.281(4)
O1W H1W1 . 0.8401
O1W H1W2 . 0.8401
O2W H2W1 . 0.8400
O2W H2W2 . 0.8400
N1 C1 . 1.333(5)
N1 C5 . 1.346(5)
N2 C6 . 1.292(5)
N2 N3 . 1.358(4)
N3 C13 . 1.349(5)
N4 C13 . 1.334(5)
N4 H41 . 0.8800
N4 H42 . 0.8800
N5 C14 . 1.331(5)
N5 C18 . 1.356(4)
N6 C19 . 1.284(5)
N6 N7 . 1.358(4)
N7 C26 . 1.353(5)
N8 C26 . 1.332(5)
N8 H81 . 0.8800
N8 H82 . 0.8800
N9 C27 . 1.129(5)
N10 C28 . 1.280(5)
N10 C27 . 1.296(6)
N11 C28 . 1.143(5)
N12 C29 . 1.127(5)
N13 C29 . 1.300(5)
N13 C30 . 1.303(6)
N14 C30 . 1.127(5)
N14 Cu2 8_765 2.228(4)
C1 C2 . 1.372(7)
C1 H1 . 0.9300
C2 C3 . 1.376(7)
C2 H2 . 0.9300
C3 C4 . 1.380(6)
C3 H3 . 0.9300
C4 C5 . 1.377(6)
C4 H4 . 0.9300
C5 C6 . 1.479(5)
C6 C7 . 1.488(5)
C7 C8 . 1.378(6)
C7 C12 . 1.378(6)
C8 C9 . 1.387(7)
C8 H8 . 0.9300
C9 C10 . 1.375(8)
C9 H9 . 0.9300
C10 C11 . 1.359(8)
C10 H10 . 0.9300
C11 C12 . 1.371(6)
C11 H11 . 0.9300
C12 H12 . 0.9300
C14 C15 . 1.364(7)
C14 H14 . 0.9300
C15 C16 . 1.377(7)
C15 H15 . 0.9300
C16 C17 . 1.383(7)
C16 H16 . 0.9300
C17 C18 . 1.365(6)
C17 H17 . 0.9300
C18 C19 . 1.472(5)
C19 C20 . 1.494(5)
C20 C25 . 1.372(6)
C20 C21 . 1.381(6)
C21 C22 . 1.384(6)
C21 H21 . 0.9300
C22 C23 . 1.358(7)
C22 H22 . 0.9300
C23 C24 . 1.381(7)
C23 H23 . 0.9300
C24 C25 . 1.372(6)
C24 H24 . 0.9300
C25 H25 . 0.9300

loop_
_geom_hbond_atom_site_label_D
_geom_hbond_atom_site_label_H
_geom_hbond_atom_site_label_A
_geom_hbond_site_symmetry_A
_geom_hbond_distance_DH
_geom_hbond_distance_HA
_geom_hbond_distance_DA
_geom_hbond_angle_DHA
N4 H42 N7 7_566 0.88 2.13 3.006(5) 175.6
N8 H82 N3 7_565 0.88 2.15 3.025(5) 178.9
O1w H1w1 O1 . 0.84 2.05 2.88(2) 168.9
O2w H2w1 O2 . 0.84 2.34 3.151(19) 161.0

loop_
_geom_torsion_atom_site_label_1
_geom_torsion_atom_site_label_2
_geom_torsion_atom_site_label_3
_geom_torsion_atom_site_label_4
_geom_torsion_site_symmetry_1
_geom_torsion
N2 Cu1 O1 C13 . -7.3(3)
N12 Cu1 O1 C13 . -171.1(3)
N1 Cu1 O1 C13 . -31.8(5)
N9 Cu1 O1 C13 . 89.8(3)
N6 Cu2 O2 C26 . -5.6(3)
N11 Cu2 O2 C26 . -171.2(3)
N5 Cu2 O2 C26 . -29.6(5)
N14 Cu2 O2 C26 8_755 89.9(3)
N2 Cu1 N1 C1 . -178.0(4)
N12 Cu1 N1 C1 . -14.5(4)
O1 Cu1 N1 C1 . -153.6(4)
N9 Cu1 N1 C1 . 84.3(4)
N2 Cu1 N1 C5 . 3.5(3)
N12 Cu1 N1 C5 . 167.1(3)
O1 Cu1 N1 C5 . 28.0(5)
N9 Cu1 N1 C5 . -94.2(3)
N12 Cu1 N2 C6 . -98.0(5)
O1 Cu1 N2 C6 . -178.9(3)
N1 Cu1 N2 C6 . -8.1(3)
N9 Cu1 N2 C6 . 84.9(3)
N12 Cu1 N2 N3 . 90.3(6)
O1 Cu1 N2 N3 . 9.4(3)
N1 Cu1 N2 N3 . -179.8(3)
N9 Cu1 N2 N3 . -86.8(3)
C6 N2 N3 C13 . 180.0(3)
Cu1 N2 N3 C13 . -8.9(4)
N6 Cu2 N5 C14 . -179.3(4)
N11 Cu2 N5 C14 . -14.2(4)
O2 Cu2 N5 C14 . -155.3(3)
N14 Cu2 N5 C14 8_755 84.8(4)
N6 Cu2 N5 C18 . 6.9(3)
N11 Cu2 N5 C18 . 172.0(3)
O2 Cu2 N5 C18 . 30.9(5)
N14 Cu2 N5 C18 8_755 -89.0(3)
N11 Cu2 N6 C19 . -104.8(6)
O2 Cu2 N6 C19 . -179.8(3)
N5 Cu2 N6 C19 . -8.7(3)
N14 Cu2 N6 C19 8_755 84.7(3)
N11 Cu2 N6 N7 . 82.0(6)
O2 Cu2 N6 N7 . 7.0(2)
N5 Cu2 N6 N7 . 178.1(3)
N14 Cu2 N6 N7 8_755 -88.5(3)
C19 N6 N7 C26 . -179.3(3)
Cu2 N6 N7 C26 . -6.6(4)
N2 Cu1 N9 C27 . -157(2)
N12 Cu1 N9 C27 . 24(2)
O1 Cu1 N9 C27 . 123(2)
N1 Cu1 N9 C27 . -76(2)
N6 Cu2 N11 C28 . -52.0(19)
O2 Cu2 N11 C28 . 20.8(16)
N5 Cu2 N11 C28 . -145.5(16)
N14 Cu2 N11 C28 8_755 118.5(16)
C5 N1 C1 C2 . -1.6(8)
Cu1 N1 C1 C2 . -179.9(4)
N1 C1 C2 C3 . -1.0(9)
C1 C2 C3 C4 . 2.7(9)
C2 C3 C4 C5 . -1.8(8)
C1 N1 C5 C4 . 2.5(6)
Cu1 N1 C5 C4 . -179.0(3)
C1 N1 C5 C6 . -177.8(4)
Cu1 N1 C5 C6 . 0.7(4)
C3 C4 C5 N1 . -0.8(7)
C3 C4 C5 C6 . 179.6(4)
N3 N2 C6 C5 . -178.4(3)
Cu1 N2 C6 C5 . 10.5(4)
N3 N2 C6 C7 . 7.6(6)
Cu1 N2 C6 C7 . -163.6(3)
N1 C5 C6 N2 . -7.2(5)
C4 C5 C6 N2 . 172.5(4)
N1 C5 C6 C7 . 167.1(3)
C4 C5 C6 C7 . -13.2(6)
N2 C6 C7 C8 . 72.8(5)
C5 C6 C7 C8 . -100.8(5)
N2 C6 C7 C12 . -110.7(5)
C5 C6 C7 C12 . 75.7(5)
C12 C7 C8 C9 . 0.6(7)
C6 C7 C8 C9 . 177.3(4)
C7 C8 C9 C10 . 0.3(7)
C8 C9 C10 C11 . -0.9(9)
C9 C10 C11 C12 . 0.6(9)
C10 C11 C12 C7 . 0.4(9)
C8 C7 C12 C11 . -1.0(8)
C6 C7 C12 C11 . -177.5(5)
Cu1 O1 C13 N4 . -175.2(3)
Cu1 O1 C13 N3 . 5.1(5)
N2 N3 C13 O1 . 2.2(5)
N2 N3 C13 N4 . -177.5(4)
C18 N5 C14 C15 . -0.4(7)
Cu2 N5 C14 C15 . -173.8(4)
N5 C14 C15 C16 . 0.4(9)
C14 C15 C16 C17 . -0.2(10)
C15 C16 C17 C18 . 0.0(9)
C14 N5 C18 C17 . 0.2(6)
Cu2 N5 C18 C17 . 174.7(4)
C14 N5 C18 C19 . -179.1(4)
Cu2 N5 C18 C19 . -4.7(4)
C16 C17 C18 N5 . 0.0(8)
C16 C17 C18 C19 . 179.2(5)
N7 N6 C19 C18 . -178.9(3)
Cu2 N6 C19 C18 . 8.4(4)
N7 N6 C19 C20 . 5.5(6)
Cu2 N6 C19 C20 . -167.3(3)
N5 C18 C19 N6 . -2.1(5)
C17 C18 C19 N6 . 178.6(4)
N5 C18 C19 C20 . 173.7(3)
C17 C18 C19 C20 . -5.7(6)
N6 C19 C20 C25 . 74.0(5)
C18 C19 C20 C25 . -101.3(4)
N6 C19 C20 C21 . -105.0(5)
C18 C19 C20 C21 . 79.7(5)
C25 C20 C21 C22 . -0.3(7)
C19 C20 C21 C22 . 178.7(4)
C20 C21 C22 C23 . -0.5(8)
C21 C22 C23 C24 . 1.8(8)
C22 C23 C24 C25 . -2.3(7)
C21 C20 C25 C24 . -0.3(6)
C19 C20 C25 C24 . -179.3(4)
C23 C24 C25 C20 . 1.6(7)
Cu2 O2 C26 N8 . -175.3(3)
Cu2 O2 C26 N7 . 4.0(5)
N6 N7 C26 O2 . 1.5(5)
N6 N7 C26 N8 . -179.2(3)
